data_7122251
loop_
_publ_author_name
'Buffet, Jean-Charles'
'Turner, Zo\"e R'
'O'Hare, Dermot'

_publ_section_title
;
 Popcorn-shaped polyethylene synthesised using highly active supported
 permethylindenyl metallocene catalyst systems.
;
_journal_issue 78
_journal_name_full 'Chemical communications (Cambridge, England)'
_journal_page_first 10970
_journal_page_last 10973
_journal_paper_doi 10.1039/c8cc05350b
_journal_volume 54
_journal_year 2018
_chemical_formula_sum 'C39 H50 Cl2 Si Zr'
_chemical_formula_weight 709.00
_space_group_crystal_system triclinic
_space_group_IT_number 2
_space_group_name_Hall '-P 1'
_space_group_name_H-M_alt 'P -1'
_symmetry_space_group_name_Hall '-P 1'
_symmetry_space_group_name_H-M 'P -1'
_atom_sites_solution_hydrogens geom
_audit_creation_method SHELXL-2014
_audit_update_record
;
2018-06-13 deposited with the CCDC.
2018-08-24 downloaded from the CCDC.
;
_cell_angle_alpha 101.807(4)
_cell_angle_beta 108.951(5)
_cell_angle_gamma 97.086(4)
_cell_formula_units_Z 2
_cell_length_a 11.1926(6)
_cell_length_b 12.9453(7)
_cell_length_c 13.5301(7)
_cell_measurement_reflns_used 8402
_cell_measurement_temperature 150(2)
_cell_measurement_theta_max 76.0695
_cell_measurement_theta_min 3.5608
_cell_volume 1776.35(18)
_computing_cell_refinement
;
CrysAlisPro, Agilent Technologies,
Version 1.171.35.21 (release 20-01-2012 CrysAlis171 .NET)
(compiled Jan 23 2012,18:06:46)
;
_computing_data_collection
;
CrysAlisPro, Agilent Technologies,
Version 1.171.35.21 (release 20-01-2012 CrysAlis171 .NET)
(compiled Jan 23 2012,18:06:46)
;
_computing_data_reduction
;
CrysAlisPro, Agilent Technologies,
Version 1.171.35.21 (release 20-01-2012 CrysAlis171 .NET)
(compiled Jan 23 2012,18:06:46)
;
_computing_molecular_graphics
;
ORTEP3 for Windows. Farrugia, L. J. J. Appl. Cryst. 1997, 30, 565.
;
_computing_structure_refinement 'SHELXL-2014 (Sheldrick, 2014)'
_computing_structure_solution
;
SUPERFLIP. Palatinus, L.; Chapuis, G. 
J. Appl. Cryst. 2007, 40, 786-790.
;
_diffrn_ambient_temperature 150(2)
_diffrn_detector_area_resol_mean 10.4102
_diffrn_measured_fraction_theta_full 1.000
_diffrn_measured_fraction_theta_max 0.974
_diffrn_measurement_device_type 'SuperNova, Dual, Cu at zero, Atlas'
_diffrn_measurement_method '\w scans'
_diffrn_radiation_monochromator mirror
_diffrn_radiation_source 'SuperNova (Cu) X-ray Source'
_diffrn_radiation_type CuK\a
_diffrn_radiation_wavelength 1.54184
_diffrn_reflns_av_R_equivalents 0.0267
_diffrn_reflns_av_unetI/netI 0.0287
_diffrn_reflns_Laue_measured_fraction_full 1.000
_diffrn_reflns_Laue_measured_fraction_max 0.974
_diffrn_reflns_limit_h_max 14
_diffrn_reflns_limit_h_min -14
_diffrn_reflns_limit_k_max 16
_diffrn_reflns_limit_k_min -14
_diffrn_reflns_limit_l_max 17
_diffrn_reflns_limit_l_min -16
_diffrn_reflns_number 14365
_diffrn_reflns_point_group_measured_fraction_full 1.000
_diffrn_reflns_point_group_measured_fraction_max 0.974
_diffrn_reflns_theta_full 67.684
_diffrn_reflns_theta_max 76.263
_diffrn_reflns_theta_min 3.564
_exptl_absorpt_coefficient_mu 4.424
_exptl_absorpt_correction_T_max 1.00000
_exptl_absorpt_correction_T_min 0.86503
_exptl_absorpt_correction_type multi-scan
_exptl_absorpt_process_details
;
CrysAlisPro, Agilent Technologies,
Version 1.171.35.21 (release 20-01-2012 CrysAlis171 .NET)
(compiled Jan 23 2012,18:06:46)
Empirical absorption correction using spherical harmonics,
 implemented in SCALE3 ABSPACK scaling algorithm.
;
_exptl_crystal_colour orange
_exptl_crystal_density_diffrn 1.326
_exptl_crystal_description shard
_exptl_crystal_F_000 744
_exptl_crystal_size_max 0.040
_exptl_crystal_size_mid 0.030
_exptl_crystal_size_min 0.025
_refine_diff_density_max 1.756
_refine_diff_density_min -0.818
_refine_diff_density_rms 0.079
_refine_ls_extinction_method none
_refine_ls_goodness_of_fit_ref 1.042
_refine_ls_hydrogen_treatment constr
_refine_ls_matrix_type full
_refine_ls_number_parameters 402
_refine_ls_number_reflns 7237
_refine_ls_number_restraints 0
_refine_ls_restrained_S_all 1.042
_refine_ls_R_factor_all 0.0352
_refine_ls_R_factor_gt 0.0333
_refine_ls_shift/su_max 0.003
_refine_ls_shift/su_mean 0.000
_refine_ls_structure_factor_coef Fsqd
_refine_ls_weighting_details 'w=1/[\s^2^(Fo^2^)+(0.0611P)^2^+0.8582P] where P=(Fo^2^+2Fc^2^)/3'
_refine_ls_weighting_scheme calc
_refine_ls_wR_factor_gt 0.0898
_refine_ls_wR_factor_ref 0.0917
_reflns_Friedel_coverage 0.000
_reflns_number_gt 6879
_reflns_number_total 7237
_reflns_threshold_expression 'I > 2\s(I)'
_cod_data_source_file c8cc05350b2.cif
_cod_data_source_block 006ZRT15
_cod_depositor_comments 'Adding full bibliography for 7122247--7122252.cif.'
_cod_original_cell_volume 1776.35(17)
_cod_database_code 7122251
_shelx_space_group_comment
;
The symmetry employed for this shelxl refinement is uniquely defined
by the following loop, which should always be used as a source of
symmetry information in preference to the above space-group names.
They are only intended as comments.
;
_shelx_estimated_absorpt_t_min 0.843
_shelx_estimated_absorpt_t_max 0.897
_shelxl_version_number 2014-3

loop_
_space_group_symop_operation_xyz
'x, y, z'
'-x, -y, -z'

loop_
_atom_site_label
_atom_site_type_symbol
_atom_site_fract_x
_atom_site_fract_y
_atom_site_fract_z
_atom_site_U_iso_or_equiv
_atom_site_adp_type
_atom_site_occupancy
_atom_site_site_symmetry_order
_atom_site_calc_flag
_atom_site_refinement_flags_posn
_atom_site_refinement_flags_adp
C1 C 0.18113(18) 0.61560(15) 0.07310(15) 0.0193(3) Uani 1 1 d . .
C2 C 0.20078(18) 0.68966(16) 0.17550(15) 0.0208(4) Uani 1 1 d . .
C3 C 0.12522(19) 0.76896(16) 0.16021(16) 0.0216(4) Uani 1 1 d . .
C4 C -0.0447(2) 0.79709(16) -0.01222(18) 0.0250(4) Uani 1 1 d . .
C5 C -0.0972(2) 0.75814(18) -0.12294(18) 0.0279(4) Uani 1 1 d . .
C6 C -0.0657(2) 0.66385(18) -0.17686(17) 0.0266(4) Uani 1 1 d . .
C7 C 0.01728(19) 0.60755(16) -0.12167(16) 0.0218(4) Uani 1 1 d . .
C8 C 0.08439(18) 0.65164(15) -0.00690(16) 0.0198(4) Uani 1 1 d . .
C9 C 0.05097(19) 0.74597(15) 0.04667(16) 0.0205(4) Uani 1 1 d . .
C10 C 0.2806(2) 0.68577(18) 0.28823(17) 0.0279(4) Uani 1 1 d . .
H10A H 0.3590 0.7423 0.3170 0.042 Uiso 1 1 calc R U
H10B H 0.3043 0.6151 0.2855 0.042 Uiso 1 1 calc R U
H10C H 0.2302 0.6973 0.3353 0.042 Uiso 1 1 calc R U
C11 C 0.1173(2) 0.85101(17) 0.25361(17) 0.0281(4) Uani 1 1 d . .
H11A H 0.0988 0.9169 0.2305 0.034 Uiso 1 1 calc R U
H11B H 0.2019 0.8708 0.3138 0.034 Uiso 1 1 calc R U
C12 C -0.0844(3) 0.8908(2) 0.0467(2) 0.0395(5) Uani 1 1 d . .
H12A H -0.0161 0.9554 0.0702 0.059 Uiso 1 1 calc R U
H12B H -0.0986 0.8743 0.1100 0.059 Uiso 1 1 calc R U
H12C H -0.1643 0.9037 -0.0019 0.059 Uiso 1 1 calc R U
C13 C -0.1929(3) 0.8123(2) -0.1914(2) 0.0417(6) Uani 1 1 d . .
H13A H -0.2064 0.8746 -0.1445 0.063 Uiso 1 1 calc R U
H13B H -0.2752 0.7609 -0.2311 0.063 Uiso 1 1 calc R U
H13C H -0.1589 0.8363 -0.2430 0.063 Uiso 1 1 calc R U
C14 C -0.1288(3) 0.6251(2) -0.29935(19) 0.0378(5) Uani 1 1 d . .
H14A H -0.0925 0.5650 -0.3262 0.057 Uiso 1 1 calc R U
H14B H -0.1127 0.6843 -0.3314 0.057 Uiso 1 1 calc R U
H14C H -0.2220 0.6009 -0.3195 0.057 Uiso 1 1 calc R U
C15 C 0.0296(2) 0.49787(17) -0.17524(17) 0.0258(4) Uani 1 1 d . .
H15A H -0.0514 0.4620 -0.2353 0.039 Uiso 1 1 calc R U
H15B H 0.0481 0.4548 -0.1224 0.039 Uiso 1 1 calc R U
H15C H 0.1000 0.5052 -0.2030 0.039 Uiso 1 1 calc R U
C18 C 0.42269(18) 0.65357(15) 0.05259(15) 0.0197(4) Uani 1 1 d . .
C19 C 0.51604(19) 0.73579(15) 0.14465(16) 0.0205(4) Uani 1 1 d . .
C20 C 0.56704(19) 0.73994(17) 0.25662(16) 0.0233(4) Uani 1 1 d . .
H20 H 0.5410 0.6802 0.2810 0.028 Uiso 1 1 calc R U
C21 C 0.6536(2) 0.82930(18) 0.33018(17) 0.0258(4) Uani 1 1 d . .
C22 C 0.6949(2) 0.91701(18) 0.29219(18) 0.0284(4) Uani 1 1 d . .
H22 H 0.7552 0.9783 0.3431 0.034 Uiso 1 1 calc R U
C23 C 0.6507(2) 0.91624(17) 0.18492(18) 0.0259(4) Uani 1 1 d . .
H23 H 0.6813 0.9752 0.1617 0.031 Uiso 1 1 calc R U
C24 C 0.55864(19) 0.82585(16) 0.10943(16) 0.0224(4) Uani 1 1 d . .
C25 C 0.49703(19) 0.80045(16) -0.00588(16) 0.0220(4) Uani 1 1 d . .
C26 C 0.5095(2) 0.85781(17) -0.08110(17) 0.0263(4) Uani 1 1 d . .
H26 H 0.5640 0.9272 -0.0576 0.032 Uiso 1 1 calc R U
C27 C 0.4413(2) 0.81131(19) -0.18885(18) 0.0290(4) Uani 1 1 d . .
H27 H 0.4491 0.8497 -0.2399 0.035 Uiso 1 1 calc R U
C28 C 0.3588(2) 0.70712(18) -0.22703(17) 0.0264(4) Uani 1 1 d . .
C29 C 0.34634(19) 0.65085(16) -0.15361(16) 0.0224(4) Uani 1 1 d . .
H29 H 0.2908 0.5818 -0.1784 0.027 Uiso 1 1 calc R U
C30 C 0.41609(18) 0.69536(16) -0.04107(16) 0.0209(4) Uani 1 1 d . .
C31 C 0.7005(2) 0.8396(2) 0.45235(17) 0.0319(5) Uani 1 1 d . .
C32 C 0.6546(3) 0.7359(2) 0.47856(19) 0.0406(6) Uani 1 1 d . .
H32A H 0.5601 0.7178 0.4500 0.061 Uiso 1 1 calc R U
H32B H 0.6865 0.7463 0.5572 0.061 Uiso 1 1 calc R U
H32C H 0.6879 0.6770 0.4453 0.061 Uiso 1 1 calc R U
C33 C 0.6437(3) 0.9291(3) 0.5034(2) 0.0484(7) Uani 1 1 d . .
H33A H 0.6759 0.9975 0.4914 0.073 Uiso 1 1 calc R U
H33B H 0.6696 0.9359 0.5813 0.073 Uiso 1 1 calc R U
H33C H 0.5493 0.9108 0.4700 0.073 Uiso 1 1 calc R U
C34 C 0.8488(3) 0.8689(3) 0.5026(2) 0.0529(8) Uani 1 1 d . .
H34A H 0.8845 0.8108 0.4711 0.079 Uiso 1 1 calc R U
H34B H 0.8764 0.8785 0.5810 0.079 Uiso 1 1 calc R U
H34C H 0.8799 0.9361 0.4877 0.079 Uiso 1 1 calc R U
C35 C 0.2885(2) 0.6618(2) -0.34993(18) 0.0350(5) Uani 1 1 d . .
C36 C 0.2047(3) 0.5495(3) -0.3794(2) 0.0540(8) Uani 1 1 d . .
H36A H 0.2588 0.5000 -0.3521 0.081 Uiso 1 1 calc R U
H36B H 0.1631 0.5235 -0.4582 0.081 Uiso 1 1 calc R U
H36C H 0.1385 0.5530 -0.3467 0.081 Uiso 1 1 calc R U
C37 C 0.2015(3) 0.7377(3) -0.3926(2) 0.0592(8) Uani 1 1 d . .
H37A H 0.1399 0.7445 -0.3553 0.089 Uiso 1 1 calc R U
H37B H 0.1544 0.7083 -0.4706 0.089 Uiso 1 1 calc R U
H37C H 0.2545 0.8089 -0.3792 0.089 Uiso 1 1 calc R U
C38 C 0.3888(3) 0.6548(3) -0.4050(2) 0.0546(8) Uani 1 1 d . .
H38A H 0.4405 0.7269 -0.3900 0.082 Uiso 1 1 calc R U
H38B H 0.3445 0.6256 -0.4833 0.082 Uiso 1 1 calc R U
H38C H 0.4454 0.6073 -0.3767 0.082 Uiso 1 1 calc R U
C16 C 0.3810(2) 0.47824(18) 0.17549(19) 0.0300(4) Uani 1 1 d . .
H16A H 0.4516 0.4445 0.1659 0.045 Uiso 1 1 calc R U
H16B H 0.3139 0.4239 0.1785 0.045 Uiso 1 1 calc R U
H16C H 0.4142 0.5357 0.2431 0.045 Uiso 1 1 calc R U
C17 C 0.2755(2) 0.41514(17) -0.05612(19) 0.0295(4) Uani 1 1 d . .
H17A H 0.2506 0.4358 -0.1246 0.044 Uiso 1 1 calc R U
H17B H 0.2047 0.3617 -0.0571 0.044 Uiso 1 1 calc R U
H17C H 0.3527 0.3841 -0.0467 0.044 Uiso 1 1 calc R U
C39 C 0.0127(3) 0.8091(2) 0.2943(2) 0.0379(5) Uani 1 1 d . .
H39A H -0.0719 0.7928 0.2361 0.057 Uiso 1 1 calc R U
H39B H 0.0130 0.8643 0.3561 0.057 Uiso 1 1 calc R U
H39C H 0.0302 0.7435 0.3169 0.057 Uiso 1 1 calc R U
Cl1 Cl 0.37531(5) 0.95171(4) 0.21944(4) 0.02799(11) Uani 1 1 d . .
Cl2 Cl 0.21136(5) 0.87335(4) -0.07267(4) 0.02627(11) Uani 1 1 d . .
Si1 Si 0.31054(5) 0.53688(4) 0.05851(4) 0.01998(11) Uani 1 1 d . .
Zr1 Zr 0.29675(2) 0.79009(2) 0.07141(2) 0.01807(7) Uani 1 1 d . .

loop_
_atom_site_aniso_label
_atom_site_aniso_U_11
_atom_site_aniso_U_22
_atom_site_aniso_U_33
_atom_site_aniso_U_23
_atom_site_aniso_U_13
_atom_site_aniso_U_12
C1 0.0197(8) 0.0184(8) 0.0222(9) 0.0052(7) 0.0107(7) 0.0037(7)
C2 0.0198(9) 0.0227(9) 0.0204(9) 0.0049(7) 0.0089(7) 0.0029(7)
C3 0.0218(9) 0.0211(9) 0.0235(9) 0.0042(7) 0.0121(8) 0.0016(7)
C4 0.0226(9) 0.0225(9) 0.0337(11) 0.0095(8) 0.0128(8) 0.0068(7)
C5 0.0240(10) 0.0290(10) 0.0336(11) 0.0133(9) 0.0103(8) 0.0080(8)
C6 0.0245(10) 0.0299(10) 0.0248(10) 0.0097(8) 0.0076(8) 0.0035(8)
C7 0.0219(9) 0.0216(9) 0.0211(9) 0.0034(7) 0.0092(7) 0.0018(7)
C8 0.0183(8) 0.0198(8) 0.0245(9) 0.0070(7) 0.0107(7) 0.0051(7)
C9 0.0201(9) 0.0196(9) 0.0238(9) 0.0055(7) 0.0106(7) 0.0040(7)
C10 0.0277(10) 0.0346(11) 0.0223(9) 0.0073(8) 0.0099(8) 0.0071(8)
C11 0.0295(10) 0.0272(10) 0.0285(10) -0.0001(8) 0.0170(9) 0.0035(8)
C12 0.0452(14) 0.0362(12) 0.0426(13) 0.0096(10) 0.0169(11) 0.0263(11)
C13 0.0397(13) 0.0440(14) 0.0426(13) 0.0186(11) 0.0075(11) 0.0211(11)
C14 0.0388(13) 0.0472(14) 0.0249(11) 0.0116(10) 0.0059(9) 0.0122(11)
C15 0.0256(10) 0.0257(10) 0.0243(9) 0.0015(8) 0.0103(8) 0.0029(8)
C18 0.0205(9) 0.0211(9) 0.0210(9) 0.0062(7) 0.0104(7) 0.0073(7)
C19 0.0209(9) 0.0208(9) 0.0230(9) 0.0047(7) 0.0120(7) 0.0061(7)
C20 0.0229(9) 0.0267(10) 0.0228(9) 0.0065(7) 0.0107(8) 0.0074(7)
C21 0.0225(9) 0.0331(11) 0.0235(10) 0.0051(8) 0.0106(8) 0.0090(8)
C22 0.0245(10) 0.0276(10) 0.0278(10) -0.0001(8) 0.0086(8) 0.0012(8)
C23 0.0225(9) 0.0238(9) 0.0318(10) 0.0055(8) 0.0125(8) 0.0015(8)
C24 0.0226(9) 0.0228(9) 0.0244(9) 0.0061(7) 0.0116(8) 0.0056(7)
C25 0.0219(9) 0.0223(9) 0.0256(10) 0.0061(7) 0.0129(8) 0.0059(7)
C26 0.0259(10) 0.0267(10) 0.0307(10) 0.0090(8) 0.0152(8) 0.0048(8)
C27 0.0304(10) 0.0354(11) 0.0291(10) 0.0150(9) 0.0157(9) 0.0103(9)
C28 0.0250(10) 0.0329(11) 0.0230(10) 0.0066(8) 0.0103(8) 0.0090(8)
C29 0.0214(9) 0.0237(9) 0.0235(9) 0.0049(7) 0.0102(7) 0.0060(7)
C30 0.0193(9) 0.0248(9) 0.0225(9) 0.0067(7) 0.0109(7) 0.0083(7)
C31 0.0280(11) 0.0428(13) 0.0212(10) 0.0037(9) 0.0076(8) 0.0055(9)
C32 0.0435(14) 0.0531(15) 0.0234(10) 0.0129(10) 0.0084(10) 0.0081(11)
C33 0.0609(18) 0.0509(16) 0.0312(12) -0.0024(11) 0.0216(12) 0.0110(13)
C34 0.0302(13) 0.091(2) 0.0290(12) 0.0167(13) 0.0041(10) 0.0001(14)
C35 0.0387(12) 0.0451(13) 0.0217(10) 0.0099(9) 0.0109(9) 0.0086(10)
C36 0.068(2) 0.0572(17) 0.0221(11) 0.0023(11) 0.0088(12) -0.0074(15)
C37 0.0578(19) 0.074(2) 0.0377(15) 0.0201(14) 0.0005(13) 0.0216(16)
C38 0.0575(18) 0.080(2) 0.0288(12) 0.0090(13) 0.0231(12) 0.0110(16)
C16 0.0317(11) 0.0287(10) 0.0375(11) 0.0175(9) 0.0149(9) 0.0133(9)
C17 0.0279(10) 0.0222(10) 0.0379(11) 0.0024(8) 0.0136(9) 0.0084(8)
C39 0.0425(13) 0.0391(13) 0.0386(12) 0.0020(10) 0.0290(11) 0.0059(10)
Cl1 0.0291(2) 0.0221(2) 0.0319(2) -0.00149(18) 0.0164(2) 0.00138(18)
Cl2 0.0269(2) 0.0273(2) 0.0330(2) 0.01535(19) 0.01521(19) 0.01069(18)
Si1 0.0207(2) 0.0183(2) 0.0235(2) 0.00651(19) 0.0098(2) 0.00631(19)
Zr1 0.01934(10) 0.01680(10) 0.02051(10) 0.00472(6) 0.01007(7) 0.00474(6)

loop_
_atom_type_symbol
_atom_type_description
_atom_type_scat_dispersion_real
_atom_type_scat_dispersion_imag
_atom_type_scat_source
C C 0.0181 0.0091 'International Tables Vol C Tables 4.2.6.8 and 6.1.1.4'
H H 0.0000 0.0000 'International Tables Vol C Tables 4.2.6.8 and 6.1.1.4'
Cl Cl 0.3639 0.7018 'International Tables Vol C Tables 4.2.6.8 and 6.1.1.4'
Si Si 0.2541 0.3302 'International Tables Vol C Tables 4.2.6.8 and 6.1.1.4'
Zr Zr -0.1862 2.2449 'International Tables Vol C Tables 4.2.6.8 and 6.1.1.4'

loop_
_geom_angle_atom_site_label_1
_geom_angle_atom_site_label_2
_geom_angle_atom_site_label_3
_geom_angle
C2 C1 C8 104.55(16)
C2 C1 Si1 120.11(14)
C8 C1 Si1 130.69(14)
C2 C1 Zr1 73.95(10)
C8 C1 Zr1 76.30(11)
Si1 C1 Zr1 95.89(7)
C3 C2 C1 110.86(17)
C3 C2 C10 120.49(18)
C1 C2 C10 128.50(18)
C3 C2 Zr1 77.66(11)
C1 C2 Zr1 72.14(10)
C10 C2 Zr1 120.90(13)
C2 C3 C9 107.83(17)
C2 C3 C11 122.48(18)
C9 C3 C11 129.21(19)
C2 C3 Zr1 70.11(11)
C9 C3 Zr1 75.78(11)
C11 C3 Zr1 125.64(13)
C5 C4 C9 117.77(19)
C5 C4 C12 121.9(2)
C9 C4 C12 120.4(2)
C4 C5 C6 121.09(19)
C4 C5 C13 120.9(2)
C6 C5 C13 118.0(2)
C7 C6 C5 122.39(19)
C7 C6 C14 119.6(2)
C5 C6 C14 118.0(2)
C6 C7 C8 118.24(18)
C6 C7 C15 121.90(18)
C8 C7 C15 119.59(18)
C7 C8 C9 118.56(17)
C7 C8 C1 131.97(18)
C9 C8 C1 109.38(16)
C7 C8 Zr1 122.38(13)
C9 C8 Zr1 76.97(11)
C1 C8 Zr1 69.95(10)
C4 C9 C3 131.19(18)
C4 C9 C8 121.43(18)
C3 C9 C8 107.34(17)
C4 C9 Zr1 123.89(13)
C3 C9 Zr1 72.33(11)
C8 C9 Zr1 70.77(11)
C2 C10 H10A 109.5
C2 C10 H10B 109.5
H10A C10 H10B 109.5
C2 C10 H10C 109.5
H10A C10 H10C 109.5
H10B C10 H10C 109.5
C3 C11 C39 112.55(18)
C3 C11 H11A 109.1
C39 C11 H11A 109.1
C3 C11 H11B 109.1
C39 C11 H11B 109.1
H11A C11 H11B 107.8
C4 C12 H12A 109.5
C4 C12 H12B 109.5
H12A C12 H12B 109.5
C4 C12 H12C 109.5
H12A C12 H12C 109.5
H12B C12 H12C 109.5
C5 C13 H13A 109.5
C5 C13 H13B 109.5
H13A C13 H13B 109.5
C5 C13 H13C 109.5
H13A C13 H13C 109.5
H13B C13 H13C 109.5
C6 C14 H14A 109.5
C6 C14 H14B 109.5
H14A C14 H14B 109.5
C6 C14 H14C 109.5
H14A C14 H14C 109.5
H14B C14 H14C 109.5
C7 C15 H15A 109.5
C7 C15 H15B 109.5
H15A C15 H15B 109.5
C7 C15 H15C 109.5
H15A C15 H15C 109.5
H15B C15 H15C 109.5
C19 C18 C30 104.78(16)
C19 C18 Si1 126.28(14)
C30 C18 Si1 127.63(14)
C19 C18 Zr1 79.16(11)
C30 C18 Zr1 78.50(11)
Si1 C18 Zr1 98.62(8)
C20 C19 C24 118.60(18)
C20 C19 C18 131.52(18)
C24 C19 C18 109.88(17)
C20 C19 Zr1 117.91(13)
C24 C19 Zr1 82.03(12)
C18 C19 Zr1 67.16(10)
C21 C20 C19 120.89(19)
C21 C20 H20 119.6
C19 C20 H20 119.6
C20 C21 C22 119.00(19)
C20 C21 C31 121.7(2)
C22 C21 C31 119.21(19)
C23 C22 C21 122.45(19)
C23 C22 H22 118.8
C21 C22 H22 118.8
C22 C23 C24 118.70(19)
C22 C23 H23 120.7
C24 C23 H23 120.7
C23 C24 C19 120.31(19)
C23 C24 C25 131.89(19)
C19 C24 C25 107.73(17)
C23 C24 Zr1 124.90(14)
C19 C24 Zr1 67.14(11)
C25 C24 Zr1 74.87(11)
C26 C25 C30 120.87(18)
C26 C25 C24 131.16(19)
C30 C25 C24 107.90(17)
C26 C25 Zr1 125.20(14)
C30 C25 Zr1 66.73(10)
C24 C25 Zr1 75.11(11)
C27 C26 C25 118.51(19)
C27 C26 H26 120.7
C25 C26 H26 120.7
C26 C27 C28 122.3(2)
C26 C27 H27 118.9
C28 C27 H27 118.9
C29 C28 C27 119.35(19)
C29 C28 C35 122.8(2)
C27 C28 C35 117.88(19)
C28 C29 C30 120.43(19)
C28 C29 H29 119.8
C30 C29 H29 119.8
C29 C30 C25 118.56(18)
C29 C30 C18 131.83(18)
C25 C30 C18 109.61(17)
C29 C30 Zr1 117.33(13)
C25 C30 Zr1 82.39(11)
C18 C30 Zr1 67.53(10)
C32 C31 C21 112.37(19)
C32 C31 C33 107.9(2)
C21 C31 C33 107.5(2)
C32 C31 C34 108.3(2)
C21 C31 C34 110.86(19)
C33 C31 C34 109.8(2)
C31 C32 H32A 109.5
C31 C32 H32B 109.5
H32A C32 H32B 109.5
C31 C32 H32C 109.5
H32A C32 H32C 109.5
H32B C32 H32C 109.5
C31 C33 H33A 109.5
C31 C33 H33B 109.5
H33A C33 H33B 109.5
C31 C33 H33C 109.5
H33A C33 H33C 109.5
H33B C33 H33C 109.5
C31 C34 H34A 109.5
C31 C34 H34B 109.5
H34A C34 H34B 109.5
C31 C34 H34C 109.5
H34A C34 H34C 109.5
H34B C34 H34C 109.5
C36 C35 C37 108.4(3)
C36 C35 C38 108.4(2)
C37 C35 C38 109.5(2)
C36 C35 C28 112.3(2)
C37 C35 C28 109.0(2)
C38 C35 C28 109.2(2)
C35 C36 H36A 109.5
C35 C36 H36B 109.5
H36A C36 H36B 109.5
C35 C36 H36C 109.5
H36A C36 H36C 109.5
H36B C36 H36C 109.5
C35 C37 H37A 109.5
C35 C37 H37B 109.5
H37A C37 H37B 109.5
C35 C37 H37C 109.5
H37A C37 H37C 109.5
H37B C37 H37C 109.5
C35 C38 H38A 109.5
C35 C38 H38B 109.5
H38A C38 H38B 109.5
C35 C38 H38C 109.5
H38A C38 H38C 109.5
H38B C38 H38C 109.5
Si1 C16 H16A 109.5
Si1 C16 H16B 109.5
H16A C16 H16B 109.5
Si1 C16 H16C 109.5
H16A C16 H16C 109.5
H16B C16 H16C 109.5
Si1 C17 H17A 109.5
Si1 C17 H17B 109.5
H17A C17 H17B 109.5
Si1 C17 H17C 109.5
H17A C17 H17C 109.5
H17B C17 H17C 109.5
C11 C39 H39A 109.5
C11 C39 H39B 109.5
H39A C39 H39B 109.5
C11 C39 H39C 109.5
H39A C39 H39C 109.5
H39B C39 H39C 109.5
C17 Si1 C18 112.78(10)
C17 Si1 C16 99.55(10)
C18 Si1 C16 114.13(9)
C17 Si1 C1 122.05(9)
C18 Si1 C1 95.53(8)
C16 Si1 C1 113.72(9)
Cl2 Zr1 C18 120.94(5)
Cl2 Zr1 Cl1 97.797(19)
C18 Zr1 Cl1 122.63(5)
Cl2 Zr1 C1 120.97(5)
C18 Zr1 C1 69.95(6)
Cl1 Zr1 C1 125.74(5)
Cl2 Zr1 C2 134.53(5)
C18 Zr1 C2 88.81(6)
Cl1 Zr1 C2 91.89(5)
C1 Zr1 C2 33.90(6)
Cl2 Zr1 C8 88.18(4)
C18 Zr1 C8 92.86(6)
Cl1 Zr1 C8 131.81(5)
C1 Zr1 C8 33.74(6)
C2 Zr1 C8 54.19(6)
Cl2 Zr1 C30 87.52(5)
C18 Zr1 C30 33.96(6)
Cl1 Zr1 C30 129.38(5)
C1 Zr1 C30 91.49(6)
C2 Zr1 C30 119.30(6)
C8 Zr1 C30 98.51(6)
Cl2 Zr1 C19 131.25(4)
C18 Zr1 C19 33.68(6)
Cl1 Zr1 C19 89.09(4)
C1 Zr1 C19 91.22(6)
C2 Zr1 C19 93.01(6)
C8 Zr1 C19 121.82(6)
C30 Zr1 C19 53.42(6)
Cl2 Zr1 C3 106.76(5)
C18 Zr1 C3 120.63(6)
Cl1 Zr1 C3 79.19(4)
C1 Zr1 C3 55.45(6)
C2 Zr1 C3 32.23(6)
C8 Zr1 C3 53.61(6)
C30 Zr1 C3 146.87(6)
C19 Zr1 C3 121.90(6)
Cl2 Zr1 C9 81.24(4)
C18 Zr1 C9 123.44(6)
Cl1 Zr1 C9 101.31(4)
C1 Zr1 C9 55.20(6)
C2 Zr1 C9 53.29(6)
C8 Zr1 C9 32.25(6)
C30 Zr1 C9 129.16(6)
C19 Zr1 C9 144.57(6)
C3 Zr1 C9 31.89(6)
Cl2 Zr1 C25 80.14(4)
C18 Zr1 C25 53.78(6)
Cl1 Zr1 C25 100.36(4)
C1 Zr1 C25 121.06(6)
C2 Zr1 C25 141.38(6)
C8 Zr1 C25 127.69(6)
C30 Zr1 C25 30.88(6)
C19 Zr1 C25 51.21(6)
C3 Zr1 C25 173.09(6)
C9 Zr1 C25 153.06(6)
Cl2 Zr1 C24 103.50(4)
C18 Zr1 C24 53.71(6)
Cl1 Zr1 C24 78.75(4)
C1 Zr1 C24 120.88(6)
C2 Zr1 C24 121.97(6)
C8 Zr1 C24 146.07(6)
C30 Zr1 C24 51.33(6)
C19 Zr1 C24 30.83(6)
C3 Zr1 C24 144.51(6)
C9 Zr1 C24 175.23(6)
C25 Zr1 C24 30.02(6)

loop_
_geom_bond_atom_site_label_1
_geom_bond_atom_site_label_2
_geom_bond_distance
C1 C2 1.447(3)
C1 C8 1.460(3)
C1 Si1 1.909(2)
C1 Zr1 2.4691(18)
C2 C3 1.414(3)
C2 C10 1.511(3)
C2 Zr1 2.4929(19)
C3 C9 1.436(3)
C3 C11 1.510(3)
C3 Zr1 2.5898(19)
C4 C5 1.375(3)
C4 C9 1.434(3)
C4 C12 1.507(3)
C5 C6 1.434(3)
C5 C13 1.518(3)
C6 C7 1.375(3)
C6 C14 1.520(3)
C7 C8 1.440(3)
C7 C15 1.501(3)
C8 C9 1.443(3)
C8 Zr1 2.5535(19)
C9 Zr1 2.6347(19)
C10 H10A 0.9800
C10 H10B 0.9800
C10 H10C 0.9800
C11 C39 1.534(3)
C11 H11A 0.9900
C11 H11B 0.9900
C12 H12A 0.9800
C12 H12B 0.9800
C12 H12C 0.9800
C13 H13A 0.9800
C13 H13B 0.9800
C13 H13C 0.9800
C14 H14A 0.9800
C14 H14B 0.9800
C14 H14C 0.9800
C15 H15A 0.9800
C15 H15B 0.9800
C15 H15C 0.9800
C18 C19 1.454(3)
C18 C30 1.461(3)
C18 Si1 1.874(2)
C18 Zr1 2.4163(19)
C19 C20 1.422(3)
C19 C24 1.432(3)
C19 Zr1 2.5750(19)
C20 C21 1.376(3)
C20 H20 0.9500
C21 C22 1.425(3)
C21 C31 1.535(3)
C22 C23 1.370(3)
C22 H22 0.9500
C23 C24 1.416(3)
C23 H23 0.9500
C24 C25 1.433(3)
C24 Zr1 2.768(2)
C25 C26 1.408(3)
C25 C30 1.431(3)
C25 Zr1 2.7645(19)
C26 C27 1.369(3)
C26 H26 0.9500
C27 C28 1.427(3)
C27 H27 0.9500
C28 C29 1.378(3)
C28 C35 1.538(3)
C29 C30 1.420(3)
C29 H29 0.9500
C30 Zr1 2.5623(19)
C31 C32 1.528(4)
C31 C33 1.537(4)
C31 C34 1.538(3)
C32 H32A 0.9800
C32 H32B 0.9800
C32 H32C 0.9800
C33 H33A 0.9800
C33 H33B 0.9800
C33 H33C 0.9800
C34 H34A 0.9800
C34 H34B 0.9800
C34 H34C 0.9800
C35 C36 1.529(4)
C35 C37 1.533(4)
C35 C38 1.537(4)
C36 H36A 0.9800
C36 H36B 0.9800
C36 H36C 0.9800
C37 H37A 0.9800
C37 H37B 0.9800
C37 H37C 0.9800
C38 H38A 0.9800
C38 H38B 0.9800
C38 H38C 0.9800
C16 Si1 1.879(2)
C16 H16A 0.9800
C16 H16B 0.9800
C16 H16C 0.9800
C17 Si1 1.869(2)
C17 H17A 0.9800
C17 H17B 0.9800
C17 H17C 0.9800
C39 H39A 0.9800
C39 H39B 0.9800
C39 H39C 0.9800
Cl1 Zr1 2.4186(5)
Cl2 Zr1 2.4041(5)

loop_
_geom_torsion_atom_site_label_1
_geom_torsion_atom_site_label_2
_geom_torsion_atom_site_label_3
_geom_torsion_atom_site_label_4
_geom_torsion
C8 C1 C2 C3 -2.1(2)
Si1 C1 C2 C3 156.23(14)
Zr1 C1 C2 C3 68.71(14)
C8 C1 C2 C10 173.56(19)
Si1 C1 C2 C10 -28.2(3)
Zr1 C1 C2 C10 -115.7(2)
C8 C1 C2 Zr1 -70.78(12)
Si1 C1 C2 Zr1 87.51(12)
C1 C2 C3 C9 1.8(2)
C10 C2 C3 C9 -174.24(17)
Zr1 C2 C3 C9 67.00(13)
C1 C2 C3 C11 174.50(17)
C10 C2 C3 C11 -1.5(3)
Zr1 C2 C3 C11 -120.28(18)
C1 C2 C3 Zr1 -65.21(13)
C10 C2 C3 Zr1 118.76(18)
C9 C4 C5 C6 5.3(3)
C12 C4 C5 C6 -175.1(2)
C9 C4 C5 C13 -176.2(2)
C12 C4 C5 C13 3.3(3)
C4 C5 C6 C7 0.2(3)
C13 C5 C6 C7 -178.3(2)
C4 C5 C6 C14 179.3(2)
C13 C5 C6 C14 0.8(3)
C5 C6 C7 C8 -6.4(3)
C14 C6 C7 C8 174.54(19)
C5 C6 C7 C15 167.63(19)
C14 C6 C7 C15 -11.4(3)
C6 C7 C8 C9 6.8(3)
C15 C7 C8 C9 -167.39(18)
C6 C7 C8 C1 -177.0(2)
C15 C7 C8 C1 8.8(3)
C6 C7 C8 Zr1 -85.6(2)
C15 C7 C8 Zr1 100.25(19)
C2 C1 C8 C7 -174.9(2)
Si1 C1 C8 C7 30.0(3)
Zr1 C1 C8 C7 116.0(2)
C2 C1 C8 C9 1.6(2)
Si1 C1 C8 C9 -153.46(15)
Zr1 C1 C8 C9 -67.49(13)
C2 C1 C8 Zr1 69.07(12)
Si1 C1 C8 Zr1 -85.97(15)
C5 C4 C9 C3 178.1(2)
C12 C4 C9 C3 -1.5(3)
C5 C4 C9 C8 -4.6(3)
C12 C4 C9 C8 175.8(2)
C5 C4 C9 Zr1 82.2(2)
C12 C4 C9 Zr1 -97.3(2)
C2 C3 C9 C4 176.8(2)
C11 C3 C9 C4 4.8(4)
Zr1 C3 C9 C4 -119.9(2)
C2 C3 C9 C8 -0.7(2)
C11 C3 C9 C8 -172.80(19)
Zr1 C3 C9 C8 62.51(13)
C2 C3 C9 Zr1 -63.24(13)
C11 C3 C9 Zr1 124.7(2)
C7 C8 C9 C4 -1.4(3)
C1 C8 C9 C4 -178.40(17)
Zr1 C8 C9 C4 118.62(18)
C7 C8 C9 C3 176.47(17)
C1 C8 C9 C3 -0.6(2)
Zr1 C8 C9 C3 -63.54(13)
C7 C8 C9 Zr1 -119.99(17)
C1 C8 C9 Zr1 62.98(13)
C2 C3 C11 C39 -86.5(3)
C9 C3 C11 C39 84.5(3)
Zr1 C3 C11 C39 -174.26(16)
C30 C18 C19 C20 -177.3(2)
Si1 C18 C19 C20 15.0(3)
Zr1 C18 C19 C20 107.8(2)
C30 C18 C19 C24 3.1(2)
Si1 C18 C19 C24 -164.60(14)
Zr1 C18 C19 C24 -71.80(14)
C30 C18 C19 Zr1 74.91(12)
Si1 C18 C19 Zr1 -92.80(14)
C24 C19 C20 C21 1.2(3)
C18 C19 C20 C21 -178.3(2)
Zr1 C19 C20 C21 -95.1(2)
C19 C20 C21 C22 -1.8(3)
C19 C20 C21 C31 174.45(19)
C20 C21 C22 C23 0.5(3)
C31 C21 C22 C23 -175.9(2)
C21 C22 C23 C24 1.4(3)
C22 C23 C24 C19 -2.0(3)
C22 C23 C24 C25 -178.6(2)
C22 C23 C24 Zr1 79.9(2)
C20 C19 C24 C23 0.7(3)
C18 C19 C24 C23 -179.65(18)
Zr1 C19 C24 C23 118.21(18)
C20 C19 C24 C25 178.09(17)
C18 C19 C24 C25 -2.3(2)
Zr1 C19 C24 C25 -64.40(14)
C20 C19 C24 Zr1 -117.51(18)
C18 C19 C24 Zr1 62.14(13)
C23 C24 C25 C26 0.4(4)
C19 C24 C25 C26 -176.6(2)
Zr1 C24 C25 C26 124.0(2)
C23 C24 C25 C30 177.4(2)
C19 C24 C25 C30 0.4(2)
Zr1 C24 C25 C30 -58.97(13)
C23 C24 C25 Zr1 -123.6(2)
C19 C24 C25 Zr1 59.41(14)
C30 C25 C26 C27 0.7(3)
C24 C25 C26 C27 177.4(2)
Zr1 C25 C26 C27 -81.2(2)
C25 C26 C27 C28 -0.2(3)
C26 C27 C28 C29 0.2(3)
C26 C27 C28 C35 -179.0(2)
C27 C28 C29 C30 -0.8(3)
C35 C28 C29 C30 178.4(2)
C28 C29 C30 C25 1.3(3)
C28 C29 C30 C18 -178.9(2)
C28 C29 C30 Zr1 97.7(2)
C26 C25 C30 C29 -1.3(3)
C24 C25 C30 C29 -178.61(17)
Zr1 C25 C30 C29 117.04(17)
C26 C25 C30 C18 178.90(18)
C24 C25 C30 C18 1.5(2)
Zr1 C25 C30 C18 -62.81(13)
C26 C25 C30 Zr1 -118.29(18)
C24 C25 C30 Zr1 64.35(14)
C19 C18 C30 C29 177.3(2)
Si1 C18 C30 C29 -15.2(3)
Zr1 C18 C30 C29 -107.3(2)
C19 C18 C30 C25 -2.8(2)
Si1 C18 C30 C25 164.66(14)
Zr1 C18 C30 C25 72.57(14)
C19 C18 C30 Zr1 -75.39(12)
Si1 C18 C30 Zr1 92.08(15)
C20 C21 C31 C32 7.5(3)
C22 C21 C31 C32 -176.2(2)
C20 C21 C31 C33 -111.1(2)
C22 C21 C31 C33 65.2(3)
C20 C21 C31 C34 128.9(3)
C22 C21 C31 C34 -54.8(3)
C29 C28 C35 C36 0.3(3)
C27 C28 C35 C36 179.5(2)
C29 C28 C35 C37 120.4(3)
C27 C28 C35 C37 -60.4(3)
C29 C28 C35 C38 -120.0(3)
C27 C28 C35 C38 59.1(3)
C19 C18 Si1 C17 -148.22(16)
C30 C18 Si1 C17 46.8(2)
Zr1 C18 Si1 C17 128.94(9)
C19 C18 Si1 C16 -35.6(2)
C30 C18 Si1 C16 159.51(17)
Zr1 C18 Si1 C16 -118.40(9)
C19 C18 Si1 C1 83.54(17)
C30 C18 Si1 C1 -81.39(18)
Zr1 C18 Si1 C1 0.70(8)
